data_1575182
loop_
_publ_author_name
'McDonald, Peter W.'
'Goerigk, Lars'
'Ritchie, Chris'

_publ_section_title
;
 Planarisation or a twist? Using steric engineering to unlock the origin
 of mechanofluorochromic red-shifts.
;
_journal_issue 34
_journal_name_full 'Chemical science'
_journal_page_first 15320
_journal_page_last 15332
_journal_paper_doi 10.1039/d5sc04257g
_journal_volume 16
_journal_year 2025
_chemical_formula_moiety 'C17 H12 N2'
_chemical_formula_sum 'C17 H12 N2'
_chemical_formula_weight 244.29
_chemical_name_systematic 9-(pyridin-4-yl)-9H-carbazole
_space_group_crystal_system orthorhombic
_space_group_IT_number 19
_space_group_name_Hall 'P 2ac 2ab'
_space_group_name_H-M_alt 'P 21 21 21'
_atom_sites_solution_hydrogens geom
_atom_sites_solution_primary direct
_audit_creation_date 2025-05-25
_audit_creation_method
;
Olex2 1.5
(compiled 2025.04.05 svn.rf049d14d for OlexSys, GUI svn.r7224)
;
_audit_update_record
;
2025-06-06 deposited with the CCDC.	2025-07-18 downloaded from the CCDC.
;
_cell_angle_alpha 90
_cell_angle_beta 90
_cell_angle_gamma 90
_cell_formula_units_Z 8
_cell_length_a 8.55330(4)
_cell_length_b 12.55218(7)
_cell_length_c 23.37782(14)
_cell_measurement_reflns_used 39607
_cell_measurement_temperature 123.00(10)
_cell_measurement_theta_max 79.9520
_cell_measurement_theta_min 3.9570
_cell_volume 2509.90(2)
_computing_cell_refinement 'CrysAlisPro 1.171.42.70a (Rigaku OD, 2022)'
_computing_data_collection 'CrysAlisPro 1.171.42.70a (Rigaku OD, 2022)'
_computing_data_reduction 'CrysAlisPro 1.171.42.70a (Rigaku OD, 2022)'
_computing_molecular_graphics 'Olex2 1.5 (Dolomanov et al., 2009)'
_computing_publication_material 'Olex2 1.5 (Dolomanov et al., 2009)'
_computing_structure_refinement 'SHELXL 2019/3 (Sheldrick, 2015)'
_computing_structure_solution 'SHELXS  (Sheldrick, 2008)'
_diffrn_ambient_environment N~2~
_diffrn_ambient_temperature 123.00(10)
_diffrn_detector 'Hybrid Pixel Array Detector'
_diffrn_detector_area_resol_mean 10.0000
_diffrn_detector_type HyPix
_diffrn_measured_fraction_theta_full 1.000
_diffrn_measured_fraction_theta_max 0.998
_diffrn_measurement_details
;
List of Runs (angles in degrees, time in seconds):

  # Type    Start    End  Width  t~exp~   \w     \q     \k     \f   Frames
#--------------------------------------------------------------------------
  1  \w   -109.00 -18.00   0.50    0.60    --  -90.00  76.00-115.00  182
  2  \w    -56.00  21.00   0.50    0.60    --  -50.51  37.00-120.00  154
  3  \w    -70.00  21.00   0.50    0.60    --  -50.51  76.00-115.00  182
  4  \w    -70.00  21.00   0.50    0.60    --  -50.51  77.00 -30.00  182
  5  \w    -94.00 -18.00   0.50    0.60    --  -90.00  15.00  60.00  152
  6  \w   -121.00 -31.00   0.50    0.60    --  -50.51 -76.00 118.00  180
  7  \w   -161.00 -71.00   0.50    0.60    --  -90.00 -76.00 118.00  180
  8  \w   -119.00 -73.00   0.50    0.60    --  -50.51-125.00   0.00   92
  9  \w     41.00 131.00   0.50    0.60    --  111.50 -76.00 118.00  180
 10  \w    -20.00  70.00   0.50    0.60    --   50.51 -76.00 118.00  180
 11  \w     41.00  76.00   0.50    0.60    --  111.50 -45.00  90.00   70
 12  \w     41.00 125.00   0.50    0.60    --  111.50 -61.00-120.00  168
 13  \w     41.00  76.00   0.50    0.60    --  111.50 -45.00-180.00   70
 14  \w     41.00  76.00   0.50    0.60    --  111.50 -45.00   0.00   70
 15  \w     41.00  67.00   0.50    0.60    --  111.50 -45.00 -30.00   52
 16  \w     43.00  76.00   0.50    0.60    --  111.50 -45.00 -90.00   66
 17  \w     40.00  66.00   0.50    0.60    --  111.50 -30.00-120.00   52
 18  \w     40.00  65.00   0.50    0.60    --  111.50 -30.00 150.00   50
 19  \w     41.00  76.00   0.50    0.60    --  111.50 -45.00 120.00   70
 20  \w     40.00  66.00   0.50    0.60    --  111.50 -30.00  30.00   52
 21  \w     40.00  66.00   0.50    0.60    --  111.50 -30.00 -30.00   52
 22  \w     40.00  66.00   0.50    0.60    --  111.50 -30.00  90.00   52
 23  \w     95.00 169.00   0.50    0.60    --  111.50 125.00 -60.00  148
 24  \w     95.00 178.00   0.50    0.60    --  111.50 125.00-180.00  166
 25  \w     31.00 121.00   0.50    0.60    --   50.51  76.00-115.00  180
 26  \w     92.00 178.00   0.50    0.60    --  111.50  76.00-115.00  172
 27  \w     98.00 178.00   0.50    0.60    --  111.50  61.00  30.00  160
 28  \w    104.00 178.00   0.50    0.60    --  111.50  45.00  90.00  148
 29  \w    108.00 178.00   0.50    0.60    --  111.50  30.00   0.00  140
 30  \w     80.00 111.00   0.50    0.60    --  111.50   0.00  30.00   62
 31  \w     63.00 118.00   0.50    0.60    --  111.50   0.00 -30.00  110
 32  \w     63.00 118.00   0.50    0.60    --  111.50   0.00 -60.00  110
 33  \w     63.00 118.00   0.50    0.60    --  111.50   0.00-120.00  110
 34  \w     47.00  88.00   0.50    0.60    --  111.50 -94.00   0.00   82
 35  \w     43.00 111.00   0.50    0.60    --  111.50-125.00-120.00  136
 36  \w     44.00 106.00   0.50    0.60    --  111.50 -99.00-110.74  124
 37  \w     41.00 106.00   0.50    0.60    --  111.50 -94.00 -60.00  130
 38  \w     57.00 108.00   0.50    0.60    --  111.50-110.00  46.86  102
 39  \w     80.00 106.00   0.50    0.60    --  111.50 -97.00 113.48   52
 40  \w     44.00  74.00   0.50    0.60    --  111.50 -97.00 113.48   60
 41  \w     41.00 106.00   0.50    0.60    --  111.50 -94.00 120.00  130
 42  \w     34.00  93.00   0.50    0.60    --   50.51-125.00  90.00  118
 43  \w     52.00 104.00   0.50    0.60    --  111.50 -94.00  30.00  104
 44  \w     47.00  99.00   0.50    0.60    --  111.50 -94.00 -30.00  104
 45  \w     41.00 106.00   0.50    0.60    --  111.50 -94.00 -90.00  130
 46  \w     41.00  66.00   0.50    0.60    --  111.50 -94.00-150.00   50
 47  \w     41.00 106.00   0.50    0.60    --  111.50 -94.00-180.00  130
 48  \w     81.00 106.00   0.50    0.60    --  111.50 -94.00-150.00   50
 49  \w     52.00  78.00   0.50    0.60    --  111.50 -94.00-120.00   52
 50  \w     49.00 106.00   0.50    0.60    --  111.50 -94.00  60.00  114
;
_diffrn_measurement_device 'four-circle diffractometer'
_diffrn_measurement_device_type 'XtaLAB Synergy, Dualflex, HyPix'
_diffrn_measurement_method '\w scans'
_diffrn_orient_matrix_type 'CrysAlisPro convention (1999,Acta A55,543-557)'
_diffrn_orient_matrix_UB_11 0.0969457000
_diffrn_orient_matrix_UB_12 -0.0148815000
_diffrn_orient_matrix_UB_13 -0.0549697000
_diffrn_orient_matrix_UB_21 -0.0450399000
_diffrn_orient_matrix_UB_22 -0.1187768000
_diffrn_orient_matrix_UB_23 -0.0014051000
_diffrn_orient_matrix_UB_31 -0.1449233000
_diffrn_orient_matrix_UB_32 0.0270563000
_diffrn_orient_matrix_UB_33 -0.0363453000
_diffrn_radiation_monochromator mirror
_diffrn_radiation_probe x-ray
_diffrn_radiation_type 'Cu K\a'
_diffrn_radiation_wavelength 1.54184
_diffrn_reflns_av_R_equivalents 0.0355
_diffrn_reflns_av_unetI/netI 0.0151
_diffrn_reflns_Laue_measured_fraction_full 1.000
_diffrn_reflns_Laue_measured_fraction_max 0.998
_diffrn_reflns_limit_h_max 10
_diffrn_reflns_limit_h_min -10
_diffrn_reflns_limit_k_max 15
_diffrn_reflns_limit_k_min -16
_diffrn_reflns_limit_l_max 29
_diffrn_reflns_limit_l_min -29
_diffrn_reflns_number 53432
_diffrn_reflns_point_group_measured_fraction_full 1.000
_diffrn_reflns_point_group_measured_fraction_max 0.993
_diffrn_reflns_theta_full 67.684
_diffrn_reflns_theta_max 80.386
_diffrn_reflns_theta_min 3.782
_diffrn_source 'micro-focus sealed X-ray tube'
_diffrn_source_type 'PhotonJet (Cu) X-ray Source'
_exptl_absorpt_coefficient_mu 0.600
_exptl_absorpt_correction_T_max 1.00000
_exptl_absorpt_correction_T_min 0.63253
_exptl_absorpt_correction_type multi-scan
_exptl_absorpt_process_details
;
CrysAlisPro 1.171.42.70a (Rigaku Oxford Diffraction, 2022)
Empirical absorption correction using spherical harmonics,
implemented in SCALE3 ABSPACK scaling algorithm.
;
_exptl_crystal_colour 'clear light colourless'
_exptl_crystal_colour_lustre clear
_exptl_crystal_colour_modifier light
_exptl_crystal_colour_primary colourless
_exptl_crystal_density_diffrn 1.293
_exptl_crystal_description irregular
_exptl_crystal_F_000 1024
_exptl_crystal_preparation oil
_exptl_crystal_recrystallization_method 'ethyl acetate'
_exptl_crystal_size_max 0.3
_exptl_crystal_size_mid 0.2
_exptl_crystal_size_min 0.05
_refine_diff_density_max 0.135
_refine_diff_density_min -0.186
_refine_diff_density_rms 0.039
_refine_ls_abs_structure_details
;
 Flack x determined using 2273 quotients [(I+)-(I-)]/[(I+)+(I-)]
 (Parsons, Flack and Wagner, Acta Cryst. B69 (2013) 249-259).
;
_refine_ls_abs_structure_Flack 0.11(8)
_refine_ls_extinction_method none
_refine_ls_goodness_of_fit_ref 1.073
_refine_ls_hydrogen_treatment constr
_refine_ls_matrix_type full
_refine_ls_number_parameters 343
_refine_ls_number_reflns 5444
_refine_ls_number_restraints 0
_refine_ls_restrained_S_all 1.073
_refine_ls_R_factor_all 0.0297
_refine_ls_R_factor_gt 0.0291
_refine_ls_shift/su_max 0.000
_refine_ls_shift/su_mean 0.000
_refine_ls_structure_factor_coef Fsqd
_refine_ls_weighting_details 'w=1/[\s^2^(Fo^2^)+(0.0388P)^2^+0.4071P] where P=(Fo^2^+2Fc^2^)/3'
_refine_ls_weighting_scheme calc
_refine_ls_wR_factor_gt 0.0729
_refine_ls_wR_factor_ref 0.0734
_reflns_Friedel_coverage 0.754
_reflns_Friedel_fraction_full 1.000
_reflns_Friedel_fraction_max 0.987
_reflns_number_gt 5319
_reflns_number_total 5444
_reflns_threshold_expression 'I > 2\s(I)'
_cod_data_source_file d5sc04257g2.cif
_cod_data_source_block pm3_34_etoac_a_auto
_cod_depositor_comments 'Adding full bibliography for 1575172--1575185.cif.'
_cod_database_code 1575182
_shelx_shelxl_version_number 2019/3
_chemical_oxdiff_formula C17H12N2
_chemical_oxdiff_usercomment 'Colourless block'
_shelx_space_group_comment
;
The symmetry employed for this shelxl refinement is uniquely defined
by the following loop, which should always be used as a source of
symmetry information in preference to the above space-group names.
They are only intended as comments.
;
_shelx_estimated_absorpt_t_max 0.971
_shelx_estimated_absorpt_t_min 0.841
_reflns_odcompleteness_completeness 99.93
_reflns_odcompleteness_iscentric 1
_reflns_odcompleteness_theta 74.33
_olex2_refinement_description
;
1. Fixed Uiso
 At 1.2 times of:
  All C(H) groups
2.a Aromatic/amide H refined with riding coordinates:
 C19(H19), C33(H33), C28(H28), C31(H31), C25(H25), C32(H32), C21(H21),
 C20(H20), C26(H26), C34(H34), C27(H27), C22(H22), C2(H2), C11(H11), C16(H16),
 C14(H14), C17(H17), C15(H15), C8(H8), C10(H10), C3(H3), C9(H9), C4(H4), C5(H5)
;
_olex2_exptl_crystal_mounting_method oil
_olex2_submission_original_sample_id '4 123 K'
_olex2_submission_special_instructions 'No special instructions were received'
_oxdiff_exptl_absorpt_empirical_details
;
Empirical correction (ABSPACK) includes:
- Absorption correction using spherical harmonics
- Frame scaling
;
_oxdiff_exptl_absorpt_empirical_full_max 1.937
_oxdiff_exptl_absorpt_empirical_full_min 0.626

loop_
_space_group_symop_operation_xyz
'x, y, z'
'-x+1/2, -y, z+1/2'
'x+1/2, -y+1/2, -z'
'-x, y+1/2, -z+1/2'

loop_
_atom_site_label
_atom_site_type_symbol
_atom_site_fract_x
_atom_site_fract_y
_atom_site_fract_z
_atom_site_U_iso_or_equiv
_atom_site_adp_type
_atom_site_occupancy
_atom_site_site_symmetry_order
_atom_site_calc_flag
_atom_site_refinement_flags_posn
_atom_site_refinement_flags_adp
_atom_site_refinement_flags_occupancy
_atom_site_disorder_assembly
_atom_site_disorder_group
C23 C 0.75938(18) 0.74763(12) 0.19899(6) 0.0245(3) Uani 1 1 d . . . . .
C19 C 1.00245(19) 0.65853(12) 0.22676(7) 0.0265(3) Uani 1 1 d . . . . .
H19 H 1.087079 0.612207 0.218174 0.032 Uiso 1 1 calc R U . . .
N3 N 0.87375(15) 0.64597(10) 0.12995(5) 0.0225(3) Uani 1 1 d . . . . .
C30 C 0.98590(17) 0.58433(11) 0.10014(6) 0.0220(3) Uani 1 1 d . . . . .
N4 N 1.20861(17) 0.46285(12) 0.04118(6) 0.0354(3) Uani 1 1 d . . . . .
C33 C 1.0568(2) 0.43606(14) 0.04231(7) 0.0334(4) Uani 1 1 d . . . . .
H33 H 1.025905 0.373872 0.022107 0.040 Uiso 1 1 calc R U . . .
C29 C 0.73857(17) 0.68977(11) 0.10618(6) 0.0225(3) Uani 1 1 d . . . . .
C28 C 0.68143(18) 0.68205(13) 0.05044(7) 0.0267(3) Uani 1 1 d . . . . .
H28 H 0.732074 0.639164 0.022555 0.032 Uiso 1 1 calc R U . . .
C24 C 0.66470(18) 0.75339(12) 0.14785(7) 0.0243(3) Uani 1 1 d . . . . .
C18 C 0.88748(18) 0.68154(12) 0.18626(6) 0.0236(3) Uani 1 1 d . . . . .
C31 C 1.14189(18) 0.61496(13) 0.09907(7) 0.0264(3) Uani 1 1 d . . . . .
H31 H 1.175523 0.677760 0.118122 0.032 Uiso 1 1 calc R U . . .
C25 C 0.52918(19) 0.80921(12) 0.13357(8) 0.0309(3) Uani 1 1 d . . . . .
H25 H 0.476805 0.851259 0.161397 0.037 Uiso 1 1 calc R U . . .
C32 C 1.24725(19) 0.55173(14) 0.06954(7) 0.0320(3) Uani 1 1 d . . . . .
H32 H 1.353935 0.572788 0.069395 0.038 Uiso 1 1 calc R U . . .
C21 C 0.8631(2) 0.77393(14) 0.29301(7) 0.0329(4) Uani 1 1 d . . . . .
H21 H 0.857660 0.806539 0.329626 0.039 Uiso 1 1 calc R U . . .
C20 C 0.9881(2) 0.70611(13) 0.28015(7) 0.0308(3) Uani 1 1 d . . . . .
H20 H 1.064928 0.692320 0.308559 0.037 Uiso 1 1 calc R U . . .
C26 C 0.4722(2) 0.80249(14) 0.07840(8) 0.0348(4) Uani 1 1 d . . . . .
H26 H 0.380782 0.841039 0.068202 0.042 Uiso 1 1 calc R U . . .
C34 C 0.94242(18) 0.49275(12) 0.07086(7) 0.0280(3) Uani 1 1 d . . . . .
H34 H 0.836661 0.469646 0.070461 0.034 Uiso 1 1 calc R U . . .
C27 C 0.5474(2) 0.73969(13) 0.03740(7) 0.0325(4) Uani 1 1 d . . . . .
H27 H 0.505834 0.736324 -0.000248 0.039 Uiso 1 1 calc R U . . .
C22 C 0.7473(2) 0.79414(13) 0.25319(7) 0.0299(3) Uani 1 1 d . . . . .
H22 H 0.661188 0.838735 0.262456 0.036 Uiso 1 1 calc R U . . .
N1 N 0.60094(15) 0.58787(10) 0.35462(5) 0.0224(3) Uani 1 1 d . . . . .
C7 C 0.69676(18) 0.49218(11) 0.27947(6) 0.0232(3) Uani 1 1 d . . . . .
C1 C 0.74190(17) 0.54232(11) 0.37255(6) 0.0214(3) Uani 1 1 d . . . . .
C2 C 0.81554(18) 0.54753(12) 0.42565(7) 0.0243(3) Uani 1 1 d . . . . .
H2 H 0.772691 0.587606 0.456354 0.029 Uiso 1 1 calc R U . . .
C11 C 0.45197(19) 0.58716(13) 0.26125(7) 0.0272(3) Uani 1 1 d . . . . .
H11 H 0.369994 0.632705 0.273651 0.033 Uiso 1 1 calc R U . . .
C6 C 0.80358(18) 0.48177(11) 0.32698(6) 0.0227(3) Uani 1 1 d . . . . .
N2 N 0.31392(16) 0.79191(11) 0.45191(6) 0.0283(3) Uani 1 1 d . . . . .
C16 C 0.25539(19) 0.70846(13) 0.42316(7) 0.0287(3) Uani 1 1 d . . . . .
H16 H 0.145868 0.696399 0.425120 0.034 Uiso 1 1 calc R U . . .
C13 C 0.50482(17) 0.65598(11) 0.38738(6) 0.0217(3) Uani 1 1 d . . . . .
C14 C 0.56842(18) 0.74162(11) 0.41707(6) 0.0232(3) Uani 1 1 d . . . . .
H14 H 0.677537 0.755571 0.415900 0.028 Uiso 1 1 calc R U . . .
C17 C 0.34445(18) 0.63882(13) 0.39082(7) 0.0257(3) Uani 1 1 d . . . . .
H17 H 0.297127 0.580652 0.371432 0.031 Uiso 1 1 calc R U . . .
C15 C 0.46875(19) 0.80606(12) 0.44838(6) 0.0259(3) Uani 1 1 d . . . . .
H15 H 0.513182 0.864183 0.468712 0.031 Uiso 1 1 calc R U . . .
C8 C 0.6970(2) 0.45229(12) 0.22344(7) 0.0278(3) Uani 1 1 d . . . . .
H8 H 0.779143 0.407399 0.210535 0.033 Uiso 1 1 calc R U . . .
C10 C 0.4558(2) 0.54686(13) 0.20605(7) 0.0307(3) Uani 1 1 d . . . . .
H10 H 0.374699 0.565557 0.180159 0.037 Uiso 1 1 calc R U . . .
C3 C 0.95477(19) 0.49127(12) 0.43159(7) 0.0276(3) Uani 1 1 d . . . . .
H3 H 1.007917 0.493037 0.467263 0.033 Uiso 1 1 calc R U . . .
C9 C 0.5756(2) 0.47950(13) 0.18740(7) 0.0311(3) Uani 1 1 d . . . . .
H9 H 0.573347 0.452162 0.149515 0.037 Uiso 1 1 calc R U . . .
C4 C 1.01867(19) 0.43231(13) 0.38667(7) 0.0298(3) Uani 1 1 d . . . . .
H4 H 1.114410 0.395350 0.392197 0.036 Uiso 1 1 calc R U . . .
C5 C 0.94414(19) 0.42706(12) 0.33416(7) 0.0273(3) Uani 1 1 d . . . . .
H5 H 0.987893 0.386984 0.303627 0.033 Uiso 1 1 calc R U . . .
C12 C 0.57354(18) 0.55802(12) 0.29783(6) 0.0226(3) Uani 1 1 d . . . . .

loop_
_atom_site_aniso_label
_atom_site_aniso_U_11
_atom_site_aniso_U_22
_atom_site_aniso_U_33
_atom_site_aniso_U_23
_atom_site_aniso_U_13
_atom_site_aniso_U_12
C23 0.0253(7) 0.0210(7) 0.0273(7) -0.0003(6) 0.0054(6) -0.0049(6)
C19 0.0274(7) 0.0266(7) 0.0256(7) 0.0010(6) 0.0003(6) -0.0023(6)
N3 0.0208(6) 0.0236(6) 0.0230(6) -0.0025(5) 0.0006(5) 0.0010(5)
C30 0.0236(7) 0.0219(7) 0.0204(6) -0.0002(5) 0.0008(5) 0.0019(5)
N4 0.0325(7) 0.0427(8) 0.0311(7) -0.0105(6) -0.0016(6) 0.0102(6)
C33 0.0355(9) 0.0310(8) 0.0336(8) -0.0110(7) -0.0037(7) 0.0056(7)
C29 0.0204(6) 0.0201(6) 0.0271(7) 0.0003(5) 0.0027(6) -0.0023(5)
C28 0.0257(7) 0.0271(7) 0.0272(7) 0.0001(6) 0.0007(6) -0.0018(6)
C24 0.0232(7) 0.0201(7) 0.0294(7) -0.0013(6) 0.0043(6) -0.0032(6)
C18 0.0261(7) 0.0217(7) 0.0231(7) -0.0006(5) 0.0033(6) -0.0042(6)
C31 0.0250(7) 0.0285(8) 0.0259(7) -0.0024(6) 0.0000(6) -0.0010(6)
C25 0.0265(8) 0.0245(7) 0.0418(9) -0.0041(7) 0.0038(7) 0.0026(6)
C32 0.0236(7) 0.0438(9) 0.0285(8) -0.0043(7) -0.0001(6) 0.0029(7)
C21 0.0418(9) 0.0329(8) 0.0239(7) -0.0061(6) 0.0070(7) -0.0107(7)
C20 0.0357(8) 0.0333(8) 0.0233(7) 0.0023(6) -0.0003(6) -0.0084(7)
C26 0.0282(8) 0.0296(8) 0.0468(10) -0.0006(7) -0.0043(7) 0.0064(7)
C34 0.0275(7) 0.0263(7) 0.0301(7) -0.0038(6) -0.0010(6) -0.0023(6)
C27 0.0312(8) 0.0319(8) 0.0345(8) 0.0025(7) -0.0058(7) -0.0001(7)
C22 0.0322(8) 0.0274(7) 0.0300(8) -0.0054(6) 0.0097(7) -0.0048(6)
N1 0.0236(6) 0.0234(6) 0.0201(6) -0.0021(5) -0.0003(5) 0.0020(5)
C7 0.0283(7) 0.0188(6) 0.0227(7) -0.0002(5) 0.0040(6) -0.0035(6)
C1 0.0222(7) 0.0182(6) 0.0237(7) 0.0001(5) 0.0016(6) -0.0014(5)
C2 0.0276(7) 0.0219(7) 0.0235(7) -0.0020(5) 0.0001(6) 0.0002(6)
C11 0.0269(7) 0.0295(7) 0.0252(7) -0.0002(6) -0.0008(6) -0.0014(6)
C6 0.0267(7) 0.0177(6) 0.0236(7) -0.0011(5) 0.0039(6) -0.0024(5)
N2 0.0305(7) 0.0290(6) 0.0254(6) -0.0004(5) 0.0007(5) 0.0081(5)
C16 0.0231(7) 0.0364(8) 0.0266(7) 0.0003(6) 0.0009(6) 0.0027(6)
C13 0.0253(7) 0.0208(6) 0.0190(6) 0.0011(5) 0.0014(5) 0.0033(5)
C14 0.0247(7) 0.0228(7) 0.0222(7) 0.0024(5) -0.0002(6) -0.0008(6)
C17 0.0252(7) 0.0278(7) 0.0242(7) -0.0015(6) -0.0010(6) -0.0010(6)
C15 0.0335(8) 0.0211(7) 0.0232(7) -0.0004(5) -0.0002(6) 0.0027(6)
C8 0.0340(8) 0.0247(7) 0.0247(7) -0.0041(6) 0.0059(6) -0.0054(6)
C10 0.0331(8) 0.0355(8) 0.0236(7) 0.0013(6) -0.0044(6) -0.0072(7)
C3 0.0306(8) 0.0241(7) 0.0282(7) -0.0008(6) -0.0052(6) 0.0013(6)
C9 0.0405(9) 0.0324(8) 0.0204(7) -0.0044(6) 0.0025(6) -0.0111(7)
C4 0.0271(7) 0.0241(7) 0.0381(9) -0.0008(6) -0.0006(7) 0.0054(6)
C5 0.0306(8) 0.0211(7) 0.0304(7) -0.0027(6) 0.0055(6) 0.0022(6)
C12 0.0267(7) 0.0211(6) 0.0199(6) -0.0010(5) 0.0020(5) -0.0037(6)

loop_
_atom_type_symbol
_atom_type_description
_atom_type_scat_dispersion_real
_atom_type_scat_dispersion_imag
_atom_type_scat_source
C C 0.0181 0.0091 'International Tables Vol C Tables 4.2.6.8 and 6.1.1.4'
H H 0.0000 0.0000 'International Tables Vol C Tables 4.2.6.8 and 6.1.1.4'
N N 0.0311 0.0180 'International Tables Vol C Tables 4.2.6.8 and 6.1.1.4'

loop_
_geom_angle_atom_site_label_1
_geom_angle_atom_site_label_2
_geom_angle_atom_site_label_3
_geom_angle
_geom_angle_site_symmetry_1
_geom_angle_site_symmetry_3
_geom_angle_publ_flag
C18 C23 C24 106.91(13) . . ?
C22 C23 C24 133.36(15) . . ?
C22 C23 C18 119.71(15) . . ?
C18 C19 H19 121.3 . . ?
C20 C19 H19 121.3 . . ?
C20 C19 C18 117.30(15) . . ?
C29 N3 C30 125.49(12) . . ?
C18 N3 C30 125.61(13) . . ?
C18 N3 C29 108.62(12) . . ?
C31 C30 N3 120.57(13) . . ?
C34 C30 N3 120.90(14) . . ?
C34 C30 C31 118.53(14) . . ?
C32 N4 C33 115.98(14) . . ?
N4 C33 H33 117.8 . . ?
N4 C33 C34 124.46(16) . . ?
C34 C33 H33 117.8 . . ?
N3 C29 C24 108.63(13) . . ?
C28 C29 N3 129.40(14) . . ?
C28 C29 C24 121.87(14) . . ?
C29 C28 H28 121.4 . . ?
C27 C28 C29 117.25(15) . . ?
C27 C28 H28 121.4 . . ?
C29 C24 C23 106.99(13) . . ?
C25 C24 C23 133.52(14) . . ?
C25 C24 C29 119.45(15) . . ?
C19 C18 C23 121.84(14) . . ?
N3 C18 C23 108.84(13) . . ?
N3 C18 C19 129.31(14) . . ?
C30 C31 H31 120.8 . . ?
C32 C31 C30 118.38(15) . . ?
C32 C31 H31 120.8 . . ?
C24 C25 H25 120.5 . . ?
C26 C25 C24 119.08(15) . . ?
C26 C25 H25 120.5 . . ?
N4 C32 C31 124.30(16) . . ?
N4 C32 H32 117.9 . . ?
C31 C32 H32 117.9 . . ?
C20 C21 H21 119.5 . . ?
C22 C21 H21 119.5 . . ?
C22 C21 C20 120.96(15) . . ?
C19 C20 C21 121.45(16) . . ?
C19 C20 H20 119.3 . . ?
C21 C20 H20 119.3 . . ?
C25 C26 H26 119.6 . . ?
C25 C26 C27 120.84(16) . . ?
C27 C26 H26 119.6 . . ?
C30 C34 H34 120.8 . . ?
C33 C34 C30 118.34(15) . . ?
C33 C34 H34 120.8 . . ?
C28 C27 C26 121.51(16) . . ?
C28 C27 H27 119.2 . . ?
C26 C27 H27 119.2 . . ?
C23 C22 H22 120.6 . . ?
C21 C22 C23 118.70(15) . . ?
C21 C22 H22 120.6 . . ?
C1 N1 C13 125.95(12) . . ?
C1 N1 C12 108.62(12) . . ?
C12 N1 C13 125.40(13) . . ?
C8 C7 C6 133.25(14) . . ?
C8 C7 C12 119.72(14) . . ?
C12 C7 C6 107.02(13) . . ?
N1 C1 C6 108.44(12) . . ?
C2 C1 N1 129.59(13) . . ?
C2 C1 C6 121.92(14) . . ?
C1 C2 H2 121.6 . . ?
C3 C2 C1 116.86(14) . . ?
C3 C2 H2 121.6 . . ?
C10 C11 H11 121.4 . . ?
C10 C11 C12 117.21(15) . . ?
C12 C11 H11 121.4 . . ?
C1 C6 C7 107.17(13) . . ?
C5 C6 C7 133.04(14) . . ?
C5 C6 C1 119.79(14) . . ?
C15 N2 C16 116.23(14) . . ?
N2 C16 H16 117.9 . . ?
N2 C16 C17 124.15(15) . . ?
C17 C16 H16 117.9 . . ?
C14 C13 N1 120.74(13) . . ?
C14 C13 C17 118.46(14) . . ?
C17 C13 N1 120.80(14) . . ?
C13 C14 H14 120.8 . . ?
C15 C14 C13 118.34(14) . . ?
C15 C14 H14 120.8 . . ?
C16 C17 C13 118.47(15) . . ?
C16 C17 H17 120.8 . . ?
C13 C17 H17 120.8 . . ?
N2 C15 C14 124.34(15) . . ?
N2 C15 H15 117.8 . . ?
C14 C15 H15 117.8 . . ?
C7 C8 H8 120.6 . . ?
C9 C8 C7 118.74(15) . . ?
C9 C8 H8 120.6 . . ?
C11 C10 H10 119.1 . . ?
C11 C10 C9 121.88(15) . . ?
C9 C10 H10 119.1 . . ?
C2 C3 H3 119.0 . . ?
C2 C3 C4 121.94(15) . . ?
C4 C3 H3 119.0 . . ?
C8 C9 C10 120.70(14) . . ?
C8 C9 H9 119.6 . . ?
C10 C9 H9 119.6 . . ?
C3 C4 H4 119.6 . . ?
C5 C4 C3 120.79(14) . . ?
C5 C4 H4 119.6 . . ?
C6 C5 H5 120.7 . . ?
C4 C5 C6 118.68(14) . . ?
C4 C5 H5 120.7 . . ?
N1 C12 C7 108.74(13) . . ?
C11 C12 N1 129.51(14) . . ?
C11 C12 C7 121.71(13) . . ?

loop_
_geom_bond_atom_site_label_1
_geom_bond_atom_site_label_2
_geom_bond_distance
_geom_bond_site_symmetry_2
_geom_bond_publ_flag
C23 C24 1.446(2) . ?
C23 C18 1.406(2) . ?
C23 C22 1.399(2) . ?
C19 H19 0.9500 . ?
C19 C18 1.395(2) . ?
C19 C20 1.389(2) . ?
N3 C30 1.4158(18) . ?
N3 C29 1.3956(19) . ?
N3 C18 1.3951(19) . ?
C30 C31 1.389(2) . ?
C30 C34 1.389(2) . ?
N4 C33 1.341(2) . ?
N4 C32 1.339(2) . ?
C33 H33 0.9500 . ?
C33 C34 1.382(2) . ?
C29 C28 1.395(2) . ?
C29 C24 1.409(2) . ?
C28 H28 0.9500 . ?
C28 C27 1.390(2) . ?
C24 C25 1.395(2) . ?
C31 H31 0.9500 . ?
C31 C32 1.385(2) . ?
C25 H25 0.9500 . ?
C25 C26 1.381(2) . ?
C32 H32 0.9500 . ?
C21 H21 0.9500 . ?
C21 C20 1.400(3) . ?
C21 C22 1.383(3) . ?
C20 H20 0.9500 . ?
C26 H26 0.9500 . ?
C26 C27 1.398(2) . ?
C34 H34 0.9500 . ?
C27 H27 0.9500 . ?
C22 H22 0.9500 . ?
N1 C1 1.3986(19) . ?
N1 C13 1.4118(18) . ?
N1 C12 1.3993(18) . ?
C7 C6 1.444(2) . ?
C7 C8 1.402(2) . ?
C7 C12 1.406(2) . ?
C1 C2 1.394(2) . ?
C1 C6 1.411(2) . ?
C2 H2 0.9500 . ?
C2 C3 1.391(2) . ?
C11 H11 0.9500 . ?
C11 C10 1.386(2) . ?
C11 C12 1.395(2) . ?
C6 C5 1.395(2) . ?
N2 C16 1.341(2) . ?
N2 C15 1.339(2) . ?
C16 H16 0.9500 . ?
C16 C17 1.384(2) . ?
C13 C14 1.390(2) . ?
C13 C17 1.391(2) . ?
C14 H14 0.9500 . ?
C14 C15 1.385(2) . ?
C17 H17 0.9500 . ?
C15 H15 0.9500 . ?
C8 H8 0.9500 . ?
C8 C9 1.380(2) . ?
C10 H10 0.9500 . ?
C10 C9 1.398(2) . ?
C3 H3 0.9500 . ?
C3 C4 1.396(2) . ?
C9 H9 0.9500 . ?
C4 H4 0.9500 . ?
C4 C5 1.385(2) . ?
C5 H5 0.9500 . ?

loop_
_geom_torsion_atom_site_label_1
_geom_torsion_atom_site_label_2
_geom_torsion_atom_site_label_3
_geom_torsion_atom_site_label_4
_geom_torsion
_geom_torsion_site_symmetry_1
_geom_torsion_site_symmetry_2
_geom_torsion_site_symmetry_3
_geom_torsion_site_symmetry_4
_geom_torsion_publ_flag
C23 C24 C25 C26 175.68(16) . . . . ?
N3 C30 C31 C32 179.70(14) . . . . ?
N3 C30 C34 C33 179.70(15) . . . . ?
N3 C29 C28 C27 -176.10(15) . . . . ?
N3 C29 C24 C23 -0.05(16) . . . . ?
N3 C29 C24 C25 177.66(13) . . . . ?
C30 N3 C29 C28 1.6(2) . . . . ?
C30 N3 C29 C24 -174.72(13) . . . . ?
C30 N3 C18 C23 175.01(13) . . . . ?
C30 N3 C18 C19 -6.1(2) . . . . ?
C30 C31 C32 N4 0.7(3) . . . . ?
N4 C33 C34 C30 0.6(3) . . . . ?
C33 N4 C32 C31 0.2(3) . . . . ?
C29 N3 C30 C31 123.26(16) . . . . ?
C29 N3 C30 C34 -56.0(2) . . . . ?
C29 N3 C18 C23 0.68(16) . . . . ?
C29 N3 C18 C19 179.57(15) . . . . ?
C29 C28 C27 C26 -0.3(2) . . . . ?
C29 C24 C25 C26 -1.3(2) . . . . ?
C28 C29 C24 C23 -176.72(13) . . . . ?
C28 C29 C24 C25 1.0(2) . . . . ?
C24 C23 C18 C19 -179.69(13) . . . . ?
C24 C23 C18 N3 -0.70(16) . . . . ?
C24 C23 C22 C21 -178.16(16) . . . . ?
C24 C29 C28 C27 -0.2(2) . . . . ?
C24 C25 C26 C27 0.9(3) . . . . ?
C18 C23 C24 C29 0.46(16) . . . . ?
C18 C23 C24 C25 -176.80(16) . . . . ?
C18 C23 C22 C21 0.2(2) . . . . ?
C18 C19 C20 C21 0.4(2) . . . . ?
C18 N3 C30 C31 -50.1(2) . . . . ?
C18 N3 C30 C34 130.55(16) . . . . ?
C18 N3 C29 C28 175.95(15) . . . . ?
C18 N3 C29 C24 -0.38(16) . . . . ?
C31 C30 C34 C33 0.4(2) . . . . ?
C25 C26 C27 C28 -0.1(3) . . . . ?
C32 N4 C33 C34 -0.8(3) . . . . ?
C20 C19 C18 C23 -1.8(2) . . . . ?
C20 C19 C18 N3 179.44(15) . . . . ?
C20 C21 C22 C23 -1.7(2) . . . . ?
C34 C30 C31 C32 -1.0(2) . . . . ?
C22 C23 C24 C29 179.01(16) . . . . ?
C22 C23 C24 C25 1.8(3) . . . . ?
C22 C23 C18 C19 1.5(2) . . . . ?
C22 C23 C18 N3 -179.49(13) . . . . ?
C22 C21 C20 C19 1.4(2) . . . . ?
N1 C1 C2 C3 178.35(14) . . . . ?
N1 C1 C6 C7 0.71(16) . . . . ?
N1 C1 C6 C5 -179.45(13) . . . . ?
N1 C13 C14 C15 179.80(13) . . . . ?
N1 C13 C17 C16 -179.50(13) . . . . ?
C7 C6 C5 C4 -179.12(16) . . . . ?
C7 C8 C9 C10 1.0(2) . . . . ?
C1 N1 C13 C14 47.4(2) . . . . ?
C1 N1 C13 C17 -132.41(16) . . . . ?
C1 N1 C12 C7 0.58(16) . . . . ?
C1 N1 C12 C11 -177.19(15) . . . . ?
C1 C2 C3 C4 0.1(2) . . . . ?
C1 C6 C5 C4 1.1(2) . . . . ?
C2 C1 C6 C7 178.62(13) . . . . ?
C2 C1 C6 C5 -1.5(2) . . . . ?
C2 C3 C4 C5 -0.5(2) . . . . ?
C11 C10 C9 C8 -1.3(2) . . . . ?
C6 C7 C8 C9 -178.73(16) . . . . ?
C6 C7 C12 N1 -0.13(16) . . . . ?
C6 C7 C12 C11 177.84(14) . . . . ?
C6 C1 C2 C3 0.9(2) . . . . ?
N2 C16 C17 C13 -0.3(2) . . . . ?
C16 N2 C15 C14 0.7(2) . . . . ?
C13 N1 C1 C2 3.7(2) . . . . ?
C13 N1 C1 C6 -178.56(13) . . . . ?
C13 N1 C12 C7 178.36(13) . . . . ?
C13 N1 C12 C11 0.6(2) . . . . ?
C13 C14 C15 N2 -0.3(2) . . . . ?
C14 C13 C17 C16 0.7(2) . . . . ?
C17 C13 C14 C15 -0.4(2) . . . . ?
C15 N2 C16 C17 -0.3(2) . . . . ?
C8 C7 C6 C1 178.83(15) . . . . ?
C8 C7 C6 C5 -1.0(3) . . . . ?
C8 C7 C12 N1 -179.45(13) . . . . ?
C8 C7 C12 C11 -1.5(2) . . . . ?
C10 C11 C12 N1 178.68(15) . . . . ?
C10 C11 C12 C7 1.2(2) . . . . ?
C3 C4 C5 C6 -0.1(2) . . . . ?
C12 N1 C1 C2 -178.51(15) . . . . ?
C12 N1 C1 C6 -0.80(16) . . . . ?
C12 N1 C13 C14 -129.98(15) . . . . ?
C12 N1 C13 C17 50.2(2) . . . . ?
C12 C7 C6 C1 -0.35(16) . . . . ?
C12 C7 C6 C5 179.84(16) . . . . ?
C12 C7 C8 C9 0.4(2) . . . . ?
C12 C11 C10 C9 0.2(2) . . . . ?
